data_4064579
loop_
_publ_author_name
'Dai, Huei-Fang'
'Yeh, Wen-Yann'

_publ_section_title
;
 Tetrairon Cluster Cp3Fe4(CO)4(C5H4PPh2) as a P--O Chelating Agent to Bind
 Palladium(II) and Copper(I) Ions through Phosphine and \m3-Carbonyl
 Groups
;
_journal_issue 15
_journal_name_full Organometallics
_journal_page_first 3992
_journal_paper_doi 10.1021/om200185z
_journal_volume 30
_journal_year 2011
_chemical_formula_moiety 'C74 H62 B Cl4 Cu F4 Fe8 O8 P2'
_chemical_formula_sum 'C74 H62 B Cl4 Cu F4 Fe8 O8 P2'
_chemical_formula_weight 1880.13
_chemical_name_systematic
;
 ?
;
_space_group_IT_number 2
_symmetry_cell_setting triclinic
_symmetry_space_group_name_Hall '-P 1'
_symmetry_space_group_name_H-M 'P -1'
_atom_sites_solution_hydrogens geom
_atom_sites_solution_primary direct
_atom_sites_solution_secondary difmap
_audit_creation_method SHELXL-97
_cell_angle_alpha 97.98(1)
_cell_angle_beta 99.06(2)
_cell_angle_gamma 108.45(1)
_cell_formula_units_Z 2
_cell_length_a 13.42810(10)
_cell_length_b 14.55720(10)
_cell_length_c 19.3485(2)
_cell_measurement_reflns_used 41470
_cell_measurement_temperature 200(2)
_cell_measurement_theta_max 26.022
_cell_measurement_theta_min 2.037
_cell_volume 3470.4(4)
_computing_cell_refinement 'HKL Scalepack (Otwinowski & Minor 1997)'
_computing_data_collection 'Collect (Nonius BV, 1997-2000)'
_computing_data_reduction 'HKL Denzo and Scalepack (Otwinowski & Minor 19'
_computing_molecular_graphics 'Ortep-3 for Windows (Farrugia, 1997)'
_computing_publication_material 'WinGX publication routines (Farrugia, 1999)'
_computing_structure_refinement 'SHELXL-97 (Sheldrick, 1997)'
_computing_structure_solution 'SHELXS-86 (Sheldrick, 1986)'
_diffrn_ambient_temperature 200(2)
_diffrn_detector_area_resol_mean 9
_diffrn_measured_fraction_theta_full 0.991
_diffrn_measured_fraction_theta_max 0.991
_diffrn_measurement_device_type KappaCCD
_diffrn_measurement_method 'CCD rotation images, thick slices'
_diffrn_radiation_monochromator graphite
_diffrn_radiation_source 'fine-focus sealed tube'
_diffrn_radiation_type MoK\a
_diffrn_radiation_wavelength 0.71073
_diffrn_reflns_av_R_equivalents 0.0652
_diffrn_reflns_av_sigmaI/netI 0.0444
_diffrn_reflns_limit_h_max 16
_diffrn_reflns_limit_h_min -15
_diffrn_reflns_limit_k_max 17
_diffrn_reflns_limit_k_min -17
_diffrn_reflns_limit_l_max 23
_diffrn_reflns_limit_l_min -23
_diffrn_reflns_number 52793
_diffrn_reflns_theta_full 26.08
_diffrn_reflns_theta_max 26.08
_diffrn_reflns_theta_min 2.08
_exptl_absorpt_coefficient_mu 2.190
_exptl_absorpt_correction_T_max 0.5447
_exptl_absorpt_correction_T_min 0.3425
_exptl_absorpt_correction_type multi-scan
_exptl_absorpt_process_details
;
 ?
;
_exptl_crystal_colour black
_exptl_crystal_density_diffrn 1.799
_exptl_crystal_density_method 'not measured'
_exptl_crystal_description prism
_exptl_crystal_F_000 1892
_exptl_crystal_size_max 0.8
_exptl_crystal_size_mid 0.38
_exptl_crystal_size_min 0.2
_refine_diff_density_max 1.954
_refine_diff_density_min -1.973
_refine_diff_density_rms 0.151
_refine_ls_extinction_method none
_refine_ls_goodness_of_fit_ref 1.029
_refine_ls_hydrogen_treatment fixed
_refine_ls_matrix_type full
_refine_ls_number_parameters 872
_refine_ls_number_reflns 13628
_refine_ls_number_restraints 0
_refine_ls_restrained_S_all 1.029
_refine_ls_R_factor_all 0.0727
_refine_ls_R_factor_gt 0.0588
_refine_ls_shift/su_max 0.149
_refine_ls_shift/su_mean 0.003
_refine_ls_structure_factor_coef Fsqd
_refine_ls_weighting_details 'calc w=1/[\s^2^(Fo^2^)+(0.0747P)^2^+18.3041P] where P=(Fo^2^+2Fc^2^)/3'
_refine_ls_weighting_scheme calc
_refine_ls_wR_factor_gt 0.1512
_refine_ls_wR_factor_ref 0.1629
_reflns_number_gt 11213
_reflns_number_total 13628
_reflns_threshold_expression >2sigma(I)
_cod_data_source_file om200185z_si_003.cif
_cod_data_source_block 6660
_cod_original_cell_volume 3470.38(5)
_cod_database_code 4064579

loop_
_symmetry_equiv_pos_as_xyz
'x, y, z'
'-x, -y, -z'

loop_
_atom_site_label
_atom_site_type_symbol
_atom_site_fract_x
_atom_site_fract_y
_atom_site_fract_z
_atom_site_U_iso_or_equiv
_atom_site_adp_type
_atom_site_occupancy
_atom_site_symmetry_multiplicity
_atom_site_calc_flag
_atom_site_refinement_flags
_atom_site_disorder_assembly
_atom_site_disorder_group
Cu1 Cu 0.44297(4) 0.28347(4) 0.25510(3) 0.02300(14) Uani 1 1 d . . .
Fe1 Fe 0.75670(5) 0.35093(5) 0.20843(4) 0.02225(16) Uani 1 1 d . . .
Fe2 Fe 0.83298(6) 0.38964(6) 0.10075(4) 0.02890(18) Uani 1 1 d . . .
Fe3 Fe 0.64611(5) 0.38370(5) 0.10245(4) 0.02235(16) Uani 1 1 d . . .
Fe4 Fe 0.68769(6) 0.22647(5) 0.09433(4) 0.02427(17) Uani 1 1 d . . .
Fe5 Fe 0.17382(6) 0.09279(5) 0.31781(4) 0.02423(17) Uani 1 1 d . . .
Fe6 Fe 0.21070(8) -0.04553(6) 0.24489(4) 0.0413(2) Uani 1 1 d . . .
Fe7 Fe 0.29061(6) 0.00737(5) 0.37602(4) 0.02691(18) Uani 1 1 d . . .
Fe8 Fe 0.09167(7) -0.08204(6) 0.33339(6) 0.0438(2) Uani 1 1 d . . .
Cl1 Cl 0.7276(3) 0.7640(3) 0.1463(2) 0.1526(17) Uani 1 1 d . A .
Cl2 Cl 0.5189(7) 0.7966(5) 0.1563(4) 0.108(3) Uiso 0.571(16) 1 d P A 1
Cl2A Cl 0.5585(8) 0.8201(6) 0.1306(5) 0.097(3) Uiso 0.429(16) 1 d P A 2
Cl3 Cl 0.1151(3) 0.4268(3) 0.44133(19) 0.1238(11) Uani 1 1 d . . .
Cl4 Cl -0.0234(6) 0.3807(5) 0.5366(4) 0.216(3) Uani 1 1 d . . .
P1 P 0.59133(10) 0.39158(9) 0.33025(7) 0.0224(3) Uani 1 1 d . . .
P2 P 0.27431(9) 0.27671(9) 0.21446(7) 0.0209(3) Uani 1 1 d . . .
F1 F 0.7942(6) 0.0582(5) 0.2848(4) 0.107(2) Uani 1 1 d . B .
F2 F 0.7951(14) 0.1284(9) 0.3921(6) 0.088(5) Uiso 0.50(2) 1 d P B 3
F3 F 0.7310(12) -0.0350(8) 0.3563(6) 0.068(4) Uiso 0.50(2) 1 d P B 3
F4 F 0.6445(15) 0.0607(14) 0.3126(12) 0.123(6) Uiso 0.50(2) 1 d P B 3
F2A F 0.7289(14) 0.1160(9) 0.3853(7) 0.088(5) Uiso 0.50(2) 1 d P B 4
F3A F 0.6730(16) -0.0483(10) 0.3467(7) 0.094(5) Uiso 0.50(2) 1 d P B 4
F4A F 0.6299(11) 0.0434(10) 0.2800(9) 0.085(4) Uiso 0.50(2) 1 d P B 4
O1 O 0.5249(3) 0.2378(2) 0.17661(18) 0.0232(7) Uani 1 1 d . . .
O2 O 0.9059(3) 0.2481(3) 0.1664(2) 0.0381(9) Uani 1 1 d . . .
O3 O 0.6812(3) 0.3026(3) -0.0373(2) 0.0413(10) Uani 1 1 d . . .
O4 O 0.8160(3) 0.5583(3) 0.1942(3) 0.0440(10) Uani 1 1 d . . .
O5 O 0.3914(3) 0.1457(3) 0.2901(2) 0.0408(10) Uani 1 1 d . . .
O6 O -0.0041(5) -0.0358(4) 0.2006(3) 0.0777(19) Uani 1 1 d . . .
O7 O 0.1546(4) 0.0644(4) 0.4656(2) 0.0501(11) Uani 1 1 d . . .
O8 O 0.2268(4) -0.2060(3) 0.3199(3) 0.0512(12) Uani 1 1 d . . .
C1 C 0.6065(4) 0.2784(4) 0.1570(2) 0.0214(9) Uani 1 1 d . . .
C2 C 0.8379(4) 0.2833(4) 0.1501(3) 0.0304(12) Uani 1 1 d . . .
C3 C 0.7000(4) 0.3162(4) 0.0265(3) 0.0323(12) Uani 1 1 d . . .
C4 C 0.7834(4) 0.4722(4) 0.1692(3) 0.0324(12) Uani 1 1 d . . .
C5 C 0.3107(4) 0.0853(4) 0.3005(3) 0.0298(11) Uani 1 1 d . . .
C6 C 0.0721(5) -0.0245(5) 0.2469(4) 0.0509(18) Uani 1 1 d . . .
C7 C 0.1699(4) 0.0348(4) 0.4082(3) 0.0337(12) Uani 1 1 d . . .
C8 C 0.2123(5) -0.1277(4) 0.3196(3) 0.0399(14) Uani 1 1 d . . .
C9 C 0.6027(4) 0.3714(4) 0.4220(3) 0.0264(11) Uani 1 1 d . . .
C10 C 0.6747(5) 0.3307(5) 0.4541(3) 0.0376(13) Uani 1 1 d . . .
H10 H 0.7236 0.3156 0.4296 0.045 Uiso 1 1 calc R . .
C11 C 0.6734(5) 0.3127(5) 0.5230(3) 0.0456(15) Uani 1 1 d . . .
H11 H 0.7221 0.2863 0.5444 0.055 Uiso 1 1 calc R . .
C12 C 0.6008(6) 0.3336(5) 0.5593(3) 0.0458(16) Uani 1 1 d . . .
H12 H 0.5999 0.3210 0.6050 0.055 Uiso 1 1 calc R . .
C13 C 0.5284(5) 0.3739(5) 0.5276(3) 0.0417(14) Uani 1 1 d . . .
H13 H 0.4792 0.3883 0.5521 0.050 Uiso 1 1 calc R . .
C14 C 0.5297(5) 0.3927(4) 0.4594(3) 0.0334(12) Uani 1 1 d . . .
H14 H 0.4814 0.4198 0.4385 0.040 Uiso 1 1 calc R . .
C15 C 0.6167(4) 0.5236(4) 0.3415(3) 0.0270(11) Uani 1 1 d . . .
C16 C 0.7059(5) 0.5921(4) 0.3900(3) 0.0353(12) Uani 1 1 d . . .
H16 H 0.7530 0.5706 0.4185 0.042 Uiso 1 1 calc R . .
C17 C 0.7244(5) 0.6924(4) 0.3956(4) 0.0465(16) Uani 1 1 d . . .
H17 H 0.7844 0.7382 0.4276 0.056 Uiso 1 1 calc R . .
C18 C 0.6541(6) 0.7247(5) 0.3540(4) 0.0477(16) Uani 1 1 d . . .
H18 H 0.6669 0.7921 0.3579 0.057 Uiso 1 1 calc R . .
C19 C 0.5662(6) 0.6580(5) 0.3071(4) 0.0454(15) Uani 1 1 d . . .
H19 H 0.5193 0.6801 0.2791 0.054 Uiso 1 1 calc R . .
C20 C 0.5459(4) 0.5574(4) 0.3007(3) 0.0311(11) Uani 1 1 d . . .
H20 H 0.4850 0.5125 0.2690 0.037 Uiso 1 1 calc R . .
C21 C 0.7122(4) 0.3764(4) 0.3086(3) 0.0267(11) Uani 1 1 d . . .
C22 C 0.8136(4) 0.4482(5) 0.3098(3) 0.0333(12) Uani 1 1 d . . .
H22 H 0.8305 0.5164 0.3170 0.040 Uiso 1 1 calc R . .
C23 C 0.8840(7) 0.3953(9) 0.2981(4) 0.078(2) Uani 1 1 d . . .
H23 H 0.9558 0.4238 0.2961 0.094 Uiso 1 1 calc R . .
C24 C 0.8295(7) 0.2944(6) 0.2899(4) 0.0594(14) Uani 1 1 d . . .
H24 H 0.8582 0.2445 0.2825 0.071 Uiso 1 1 calc R . .
C25 C 0.7225(7) 0.2819(6) 0.2952(4) 0.0586(14) Uani 1 1 d . . .
H25 H 0.6679 0.2217 0.2906 0.070 Uiso 1 1 calc R . .
C26 C 0.9140(6) 0.5173(7) 0.0671(6) 0.075(2) Uani 1 1 d . . .
H26 H 0.8873 0.5684 0.0626 0.090 Uiso 1 1 calc R . .
C27 C 0.8941(6) 0.4346(8) 0.0140(5) 0.0736(19) Uani 1 1 d . . .
H27 H 0.8529 0.4210 -0.0321 0.088 Uiso 1 1 calc R . .
C28 C 0.9481(6) 0.3756(8) 0.0430(5) 0.0736(19) Uani 1 1 d . . .
H28 H 0.9484 0.3152 0.0200 0.088 Uiso 1 1 calc R . .
C29 C 1.0003(5) 0.4239(6) 0.1114(4) 0.056(2) Uani 1 1 d . . .
H29 H 1.0431 0.4013 0.1424 0.067 Uiso 1 1 calc R . .
C30 C 0.9800(6) 0.5112(6) 0.1279(6) 0.075(2) Uani 1 1 d . . .
H30 H 1.0056 0.5566 0.1711 0.090 Uiso 1 1 calc R . .
C31 C 0.6249(5) 0.5068(5) 0.0635(4) 0.0424(15) Uani 1 1 d . . .
H31 H 0.6802 0.5592 0.0558 0.051 Uiso 1 1 calc R . .
C32 C 0.5636(5) 0.4207(5) 0.0134(3) 0.0449(16) Uani 1 1 d . . .
H32 H 0.5710 0.4064 -0.0335 0.054 Uiso 1 1 calc R . .
C33 C 0.4888(5) 0.3592(5) 0.0454(4) 0.0436(15) Uani 1 1 d . . .
H33 H 0.4384 0.2972 0.0240 0.052 Uiso 1 1 calc R . .
C34 C 0.5046(4) 0.4096(5) 0.1164(4) 0.0396(15) Uani 1 1 d . . .
H34 H 0.4659 0.3862 0.1500 0.048 Uiso 1 1 calc R . .
C35 C 0.5885(5) 0.5007(4) 0.1278(3) 0.0369(13) Uani 1 1 d . . .
H35 H 0.6151 0.5482 0.1699 0.044 Uiso 1 1 calc R . .
C36 C 0.7019(7) 0.0880(5) 0.1041(5) 0.063(2) Uani 1 1 d . . .
H36 H 0.7530 0.0784 0.1380 0.076 Uiso 1 1 calc R . .
C37 C 0.7135(7) 0.1061(5) 0.0364(5) 0.068(3) Uani 1 1 d . . .
H37 H 0.7739 0.1118 0.0172 0.082 Uiso 1 1 calc R . .
C38 C 0.6175(9) 0.1142(5) 0.0028(4) 0.072(3) Uani 1 1 d . . .
H38 H 0.6016 0.1250 -0.0433 0.087 Uiso 1 1 calc R . .
C39 C 0.5501(6) 0.1031(5) 0.0512(5) 0.061(2) Uani 1 1 d . . .
H39 H 0.4813 0.1063 0.0432 0.074 Uiso 1 1 calc R . .
C40 C 0.6013(7) 0.0867(4) 0.1119(4) 0.057(2) Uani 1 1 d . . .
H40 H 0.5731 0.0764 0.1522 0.069 Uiso 1 1 calc R . .
C41 C 0.2062(4) 0.2091(4) 0.1238(3) 0.0234(10) Uani 1 1 d . . .
C42 C 0.0995(4) 0.1942(5) 0.0954(3) 0.0352(13) Uani 1 1 d . . .
H42 H 0.0589 0.2180 0.1232 0.042 Uiso 1 1 calc R . .
C43 C 0.0537(5) 0.1439(5) 0.0255(3) 0.0476(16) Uani 1 1 d . . .
H43 H -0.0184 0.1325 0.0069 0.057 Uiso 1 1 calc R . .
C44 C 0.1137(5) 0.1109(5) -0.0167(3) 0.0458(15) Uani 1 1 d . . .
H44 H 0.0828 0.0787 -0.0639 0.055 Uiso 1 1 calc R . .
C45 C 0.2196(5) 0.1254(5) 0.0110(3) 0.0443(15) Uani 1 1 d . . .
H45 H 0.2600 0.1022 -0.0173 0.053 Uiso 1 1 calc R . .
C46 C 0.2660(4) 0.1747(4) 0.0809(3) 0.0323(12) Uani 1 1 d . . .
H46 H 0.3378 0.1850 0.0994 0.039 Uiso 1 1 calc R . .
C47 C 0.2536(4) 0.3960(4) 0.2169(3) 0.0262(11) Uani 1 1 d . . .
C48 C 0.2805(4) 0.4476(4) 0.1631(3) 0.0348(13) Uani 1 1 d . . .
H48 H 0.2981 0.4177 0.1235 0.042 Uiso 1 1 calc R . .
C49 C 0.2809(5) 0.5446(5) 0.1690(4) 0.0460(16) Uani 1 1 d . . .
H49 H 0.3011 0.5799 0.1339 0.055 Uiso 1 1 calc R . .
C50 C 0.2518(5) 0.5876(5) 0.2262(4) 0.0507(18) Uani 1 1 d . . .
H50 H 0.2528 0.6523 0.2301 0.061 Uiso 1 1 calc R . .
C51 C 0.2210(6) 0.5353(5) 0.2781(4) 0.0504(17) Uani 1 1 d . . .
H51 H 0.1991 0.5642 0.3161 0.060 Uiso 1 1 calc R . .
C52 C 0.2225(5) 0.4393(4) 0.2737(3) 0.0374(13) Uani 1 1 d . . .
H52 H 0.2025 0.4046 0.3091 0.045 Uiso 1 1 calc R . .
C53 C 0.2412(5) 0.2480(4) 0.3508(3) 0.0317(12) Uani 1 1 d . . .
H53 H 0.3135 0.2807 0.3720 0.038 Uiso 1 1 calc R . .
C54 C 0.1948(4) 0.2242(4) 0.2757(3) 0.0233(10) Uani 1 1 d . . .
C55 C 0.0840(4) 0.1720(4) 0.2671(3) 0.0325(12) Uani 1 1 d . . .
H55 H 0.0343 0.1468 0.2238 0.039 Uiso 1 1 calc R . .
C56 C 0.0612(5) 0.1644(5) 0.3355(4) 0.0455(16) Uani 1 1 d . . .
H56 H -0.0056 0.1329 0.3450 0.055 Uiso 1 1 calc R . .
C57 C 0.1578(6) 0.2129(5) 0.3864(3) 0.0451(16) Uani 1 1 d . . .
H57 H 0.1653 0.2205 0.4356 0.054 Uiso 1 1 calc R . .
C58 C 0.3032(7) -0.1051(9) 0.1882(4) 0.078(2) Uani 1 1 d . . .
H58 H 0.3660 -0.1133 0.2097 0.094 Uiso 1 1 calc R . .
C59 C 0.2962(8) -0.0112(8) 0.1633(4) 0.075(3) Uani 1 1 d . . .
H59 H 0.3501 0.0489 0.1662 0.090 Uiso 1 1 calc R . .
C60 C 0.1867(7) -0.0416(5) 0.1352(3) 0.056(2) Uani 1 1 d . . .
H60 H 0.1542 -0.0020 0.1137 0.068 Uiso 1 1 calc R . .
C61 C 0.1286(7) -0.1391(6) 0.1422(4) 0.0594(14) Uani 1 1 d . . .
H61 H 0.0549 -0.1727 0.1283 0.071 Uiso 1 1 calc R . .
C62 C 0.2057(7) -0.1726(6) 0.1743(4) 0.0586(14) Uani 1 1 d . . .
H62 H 0.1910 -0.2352 0.1849 0.070 Uiso 1 1 calc R . .
C63 C 0.4564(6) 0.0337(8) 0.3984(5) 0.070(3) Uani 1 1 d . . .
H63 H 0.4979 0.0407 0.3639 0.083 Uiso 1 1 calc R . .
C64 C 0.4358(6) 0.1091(5) 0.4386(5) 0.069(3) Uani 1 1 d . . .
H64 H 0.4606 0.1756 0.4361 0.082 Uiso 1 1 calc R . .
C65 C 0.3723(7) 0.0679(9) 0.4827(4) 0.080(3) Uani 1 1 d . . .
H65 H 0.3472 0.1020 0.5163 0.095 Uiso 1 1 calc R . .
C66 C 0.3517(7) -0.0326(8) 0.4692(5) 0.076(3) Uani 1 1 d . . .
H66 H 0.3088 -0.0785 0.4910 0.091 Uiso 1 1 calc R . .
C67 C 0.4056(7) -0.0528(6) 0.4179(5) 0.069(3) Uani 1 1 d . . .
H67 H 0.4074 -0.1147 0.3996 0.083 Uiso 1 1 calc R . .
C68 C -0.0777(7) -0.1291(7) 0.3179(8) 0.094(4) Uani 1 1 d . . .
H68 H -0.1203 -0.1017 0.2911 0.113 Uiso 1 1 calc R . .
C69 C -0.0477(8) -0.2076(8) 0.2915(8) 0.115(5) Uani 1 1 d . . .
H69 H -0.0659 -0.2422 0.2445 0.138 Uiso 1 1 calc R . .
C70 C 0.0171(10) -0.2244(8) 0.3514(9) 0.113(4) Uani 1 1 d . . .
H70 H 0.0483 -0.2731 0.3502 0.136 Uiso 1 1 calc R . .
C71 C 0.0254(9) -0.1562(8) 0.4109(9) 0.113(4) Uani 1 1 d . . .
H71 H 0.0641 -0.1503 0.4566 0.136 Uiso 1 1 calc R . .
C72 C -0.0340(8) -0.0977(7) 0.3911(7) 0.089(3) Uani 1 1 d . . .
H72 H -0.0430 -0.0467 0.4212 0.107 Uiso 1 1 calc R . .
C73 C 0.6710(10) 0.8440(9) 0.1854(7) 0.101(3) Uiso 1 1 d . . .
H73A H 0.6998 0.9079 0.1728 0.121 Uiso 1 1 calc R A 1
H73B H 0.6908 0.8529 0.2370 0.121 Uiso 1 1 calc R A 1
C74 C 0.0002(15) 0.3539(14) 0.4610(10) 0.164(7) Uiso 1 1 d . . .
H74A H -0.0599 0.3533 0.4255 0.197 Uiso 1 1 calc R . .
H74B H 0.0013 0.2870 0.4549 0.197 Uiso 1 1 calc R . .
B1 B 0.7323(11) 0.0469(7) 0.3356(7) 0.075(3) Uani 1 1 d . . .

loop_
_atom_site_aniso_label
_atom_site_aniso_U_11
_atom_site_aniso_U_22
_atom_site_aniso_U_33
_atom_site_aniso_U_23
_atom_site_aniso_U_13
_atom_site_aniso_U_12
Cu1 0.0126(3) 0.0246(3) 0.0283(3) 0.0030(2) 0.0008(2) 0.0044(2)
Fe1 0.0130(3) 0.0260(4) 0.0278(4) 0.0066(3) 0.0025(3) 0.0071(3)
Fe2 0.0140(3) 0.0347(4) 0.0425(4) 0.0191(3) 0.0111(3) 0.0075(3)
Fe3 0.0137(3) 0.0259(4) 0.0293(4) 0.0106(3) 0.0044(3) 0.0073(3)
Fe4 0.0222(4) 0.0230(4) 0.0297(4) 0.0064(3) 0.0106(3) 0.0078(3)
Fe5 0.0197(3) 0.0245(4) 0.0257(4) 0.0054(3) 0.0011(3) 0.0055(3)
Fe6 0.0647(6) 0.0346(5) 0.0276(4) 0.0023(3) 0.0002(4) 0.0276(4)
Fe7 0.0236(4) 0.0253(4) 0.0294(4) 0.0094(3) 0.0001(3) 0.0062(3)
Fe8 0.0272(4) 0.0273(4) 0.0652(6) 0.0089(4) 0.0018(4) -0.0026(3)
Cl1 0.107(3) 0.137(3) 0.145(3) -0.042(3) 0.019(2) -0.017(2)
Cl3 0.121(3) 0.143(3) 0.105(2) 0.019(2) 0.015(2) 0.049(2)
Cl4 0.215(6) 0.205(6) 0.199(6) 0.000(5) 0.090(5) 0.028(5)
P1 0.0154(6) 0.0227(6) 0.0244(6) 0.0013(5) 0.0013(5) 0.0029(5)
P2 0.0132(5) 0.0222(6) 0.0261(6) 0.0047(5) 0.0011(5) 0.0060(5)
F1 0.108(5) 0.097(4) 0.118(5) 0.019(4) 0.048(4) 0.027(4)
O1 0.0153(16) 0.0261(18) 0.0270(18) 0.0059(14) 0.0084(13) 0.0034(14)
O2 0.030(2) 0.052(3) 0.050(2) 0.024(2) 0.0169(18) 0.0292(19)
O3 0.043(2) 0.057(3) 0.030(2) 0.0155(19) 0.0160(18) 0.017(2)
O4 0.033(2) 0.026(2) 0.063(3) 0.0059(19) -0.002(2) 0.0029(17)
O5 0.041(2) 0.040(2) 0.064(3) 0.034(2) 0.032(2) 0.025(2)
O6 0.070(4) 0.054(3) 0.077(4) -0.018(3) -0.050(3) 0.023(3)
O7 0.063(3) 0.063(3) 0.040(2) 0.023(2) 0.025(2) 0.030(3)
O8 0.068(3) 0.025(2) 0.057(3) 0.010(2) 0.003(2) 0.017(2)
C1 0.020(2) 0.022(2) 0.022(2) 0.0047(19) 0.0025(18) 0.0069(19)
C2 0.027(3) 0.040(3) 0.034(3) 0.016(2) 0.016(2) 0.017(2)
C3 0.025(3) 0.038(3) 0.039(3) 0.015(2) 0.014(2) 0.010(2)
C4 0.024(3) 0.027(3) 0.045(3) 0.011(2) 0.002(2) 0.007(2)
C5 0.036(3) 0.031(3) 0.031(3) 0.013(2) 0.012(2) 0.018(2)
C6 0.044(4) 0.034(3) 0.053(4) -0.013(3) -0.022(3) 0.010(3)
C7 0.025(3) 0.036(3) 0.039(3) 0.016(3) 0.009(2) 0.006(2)
C8 0.040(3) 0.027(3) 0.045(3) 0.009(3) -0.002(3) 0.006(3)
C9 0.021(2) 0.021(2) 0.027(3) 0.000(2) 0.002(2) -0.0036(19)
C10 0.029(3) 0.046(3) 0.034(3) 0.011(3) 0.004(2) 0.007(3)
C11 0.036(3) 0.053(4) 0.042(3) 0.018(3) -0.001(3) 0.007(3)
C12 0.056(4) 0.043(4) 0.025(3) 0.006(3) 0.007(3) 0.000(3)
C13 0.050(4) 0.039(3) 0.037(3) 0.005(3) 0.019(3) 0.014(3)
C14 0.035(3) 0.031(3) 0.034(3) 0.007(2) 0.013(2) 0.009(2)
C15 0.028(3) 0.024(3) 0.028(3) 0.003(2) 0.008(2) 0.006(2)
C16 0.029(3) 0.031(3) 0.037(3) 0.001(2) 0.005(2) 0.002(2)
C17 0.047(4) 0.028(3) 0.047(4) -0.001(3) 0.014(3) -0.008(3)
C18 0.068(5) 0.025(3) 0.053(4) 0.012(3) 0.028(3) 0.012(3)
C19 0.057(4) 0.038(3) 0.045(4) 0.014(3) 0.014(3) 0.019(3)
C20 0.027(3) 0.029(3) 0.034(3) 0.002(2) 0.006(2) 0.008(2)
C21 0.018(2) 0.032(3) 0.025(2) 0.005(2) -0.0011(19) 0.005(2)
C22 0.016(2) 0.044(3) 0.030(3) 0.001(2) -0.001(2) 0.002(2)
C23 0.074(4) 0.154(7) 0.037(3) 0.011(3) 0.009(3) 0.086(5)
C24 0.088(4) 0.059(3) 0.038(3) 0.008(2) 0.001(3) 0.042(3)
C25 0.091(4) 0.061(3) 0.038(3) 0.006(2) 0.009(3) 0.049(3)
C26 0.032(3) 0.064(4) 0.146(7) 0.061(4) 0.044(3) 0.013(3)
C27 0.029(3) 0.122(6) 0.068(4) 0.047(4) 0.027(3) 0.004(3)
C28 0.029(3) 0.122(6) 0.068(4) 0.047(4) 0.027(3) 0.004(3)
C29 0.014(3) 0.076(5) 0.089(6) 0.046(4) 0.021(3) 0.015(3)
C30 0.032(3) 0.064(4) 0.146(7) 0.061(4) 0.044(3) 0.013(3)
C31 0.033(3) 0.046(4) 0.068(4) 0.039(3) 0.020(3) 0.024(3)
C32 0.043(4) 0.072(5) 0.035(3) 0.023(3) 0.003(3) 0.037(3)
C33 0.023(3) 0.051(4) 0.055(4) 0.014(3) -0.005(3) 0.016(3)
C34 0.024(3) 0.058(4) 0.057(4) 0.033(3) 0.018(3) 0.028(3)
C35 0.035(3) 0.036(3) 0.050(4) 0.014(3) 0.009(3) 0.025(3)
C36 0.070(5) 0.027(3) 0.089(6) 0.004(4) -0.001(4) 0.021(3)
C37 0.070(5) 0.030(4) 0.107(7) -0.007(4) 0.061(5) 0.009(3)
C38 0.120(8) 0.027(4) 0.047(4) -0.005(3) 0.005(5) 0.006(4)
C39 0.039(4) 0.024(3) 0.102(7) -0.013(4) 0.009(4) -0.001(3)
C40 0.082(6) 0.018(3) 0.068(5) 0.004(3) 0.043(4) 0.000(3)
C41 0.017(2) 0.025(3) 0.025(2) 0.004(2) 0.0018(18) 0.0054(19)
C42 0.025(3) 0.049(3) 0.032(3) 0.004(3) 0.001(2) 0.017(3)
C43 0.027(3) 0.064(4) 0.040(3) 0.002(3) -0.009(3) 0.010(3)
C44 0.042(4) 0.053(4) 0.030(3) -0.005(3) -0.006(3) 0.011(3)
C45 0.039(3) 0.054(4) 0.036(3) -0.003(3) 0.007(3) 0.017(3)
C46 0.021(3) 0.037(3) 0.037(3) 0.004(2) 0.005(2) 0.008(2)
C47 0.016(2) 0.026(3) 0.035(3) 0.007(2) 0.000(2) 0.007(2)
C48 0.020(3) 0.038(3) 0.049(3) 0.015(3) 0.006(2) 0.012(2)
C49 0.031(3) 0.037(3) 0.073(5) 0.030(3) 0.004(3) 0.012(3)
C50 0.046(4) 0.025(3) 0.077(5) 0.009(3) -0.006(3) 0.017(3)
C51 0.059(4) 0.039(4) 0.051(4) -0.006(3) -0.006(3) 0.029(3)
C52 0.040(3) 0.031(3) 0.038(3) 0.000(2) -0.001(3) 0.017(3)
C53 0.038(3) 0.025(3) 0.030(3) 0.002(2) 0.003(2) 0.011(2)
C54 0.019(2) 0.021(2) 0.031(3) 0.007(2) 0.0043(19) 0.0078(19)
C55 0.019(2) 0.035(3) 0.050(3) 0.021(3) 0.006(2) 0.013(2)
C56 0.039(3) 0.046(4) 0.072(5) 0.029(3) 0.034(3) 0.025(3)
C57 0.072(5) 0.035(3) 0.036(3) 0.007(3) 0.024(3) 0.023(3)
C58 0.074(4) 0.154(7) 0.037(3) 0.011(3) 0.009(3) 0.086(5)
C59 0.095(7) 0.131(8) 0.030(4) 0.014(4) 0.024(4) 0.078(6)
C60 0.100(6) 0.040(4) 0.025(3) -0.002(3) 0.001(3) 0.028(4)
C61 0.088(4) 0.059(3) 0.038(3) 0.008(2) 0.001(3) 0.042(3)
C62 0.091(4) 0.061(3) 0.038(3) 0.006(2) 0.009(3) 0.049(3)
C63 0.027(3) 0.121(8) 0.066(5) 0.033(5) 0.006(3) 0.030(4)
C64 0.050(4) 0.037(4) 0.087(6) 0.008(4) -0.044(4) 0.001(3)
C65 0.062(5) 0.130(9) 0.040(4) -0.019(5) -0.021(4) 0.056(6)
C66 0.054(5) 0.106(8) 0.059(5) 0.053(5) -0.010(4) 0.011(5)
C67 0.063(5) 0.046(4) 0.086(6) 0.003(4) -0.036(5) 0.032(4)
C68 0.031(4) 0.053(5) 0.170(12) -0.001(6) 0.017(6) -0.011(4)
C69 0.049(5) 0.056(6) 0.184(13) -0.023(7) 0.019(7) -0.034(5)
C70 0.082(5) 0.061(5) 0.209(12) 0.067(6) 0.071(7) 0.007(5)
C71 0.082(5) 0.061(5) 0.209(12) 0.067(6) 0.071(7) 0.007(5)
C72 0.055(5) 0.061(6) 0.148(11) 0.027(6) 0.054(6) -0.004(5)
B1 0.107(9) 0.051(6) 0.095(8) 0.034(5) 0.049(7) 0.043(6)

loop_
_atom_type_symbol
_atom_type_description
_atom_type_scat_dispersion_real
_atom_type_scat_dispersion_imag
_atom_type_scat_source
C C 0.0033 0.0016 'International Tables Vol C Tables 4.2.6.8 and 6.1.1.4'
H H 0.0000 0.0000 'International Tables Vol C Tables 4.2.6.8 and 6.1.1.4'
Fe Fe 0.3463 0.8444 'International Tables Vol C Tables 4.2.6.8 and 6.1.1.4'
Cu Cu 0.3201 1.2651 'International Tables Vol C Tables 4.2.6.8 and 6.1.1.4'
P P 0.1023 0.0942 'International Tables Vol C Tables 4.2.6.8 and 6.1.1.4'
O O 0.0106 0.0060 'International Tables Vol C Tables 4.2.6.8 and 6.1.1.4'
Cl Cl 0.1484 0.1585 'International Tables Vol C Tables 4.2.6.8 and 6.1.1.4'
F F 0.0171 0.0103 'International Tables Vol C Tables 4.2.6.8 and 6.1.1.4'
B B 0.0013 0.0007 'International Tables Vol C Tables 4.2.6.8 and 6.1.1.4'

loop_
_geom_angle_atom_site_label_1
_geom_angle_atom_site_label_2
_geom_angle_atom_site_label_3
_geom_angle
O5 Cu1 O1 96.81(14)
O5 Cu1 P1 111.18(13)
O1 Cu1 P1 95.93(9)
O5 Cu1 P2 93.32(12)
O1 Cu1 P2 116.65(10)
P1 Cu1 P2 136.73(5)
C4 Fe1 C1 99.4(2)
C4 Fe1 C2 98.9(2)
C1 Fe1 C2 101.3(2)
C4 Fe1 C23 101.8(4)
C1 Fe1 C23 153.5(3)
C2 Fe1 C23 91.0(3)
C4 Fe1 C25 147.6(3)
C1 Fe1 C25 88.8(3)
C2 Fe1 C25 110.3(2)
C23 Fe1 C25 64.9(4)
C4 Fe1 C24 139.9(3)
C1 Fe1 C24 120.1(3)
C2 Fe1 C24 81.1(3)
C23 Fe1 C24 38.5(4)
C25 Fe1 C24 38.9(3)
C4 Fe1 C22 85.3(2)
C1 Fe1 C22 128.3(2)
C2 Fe1 C22 129.0(2)
C23 Fe1 C22 39.3(3)
C25 Fe1 C22 65.6(3)
C24 Fe1 C22 65.6(3)
C4 Fe1 C21 108.8(2)
C1 Fe1 C21 92.97(19)
C2 Fe1 C21 146.3(2)
C23 Fe1 C21 65.2(2)
C25 Fe1 C21 39.1(2)
C24 Fe1 C21 65.4(3)
C22 Fe1 C21 39.10(19)
C4 Fe1 Fe4 99.00(18)
C1 Fe1 Fe4 51.06(14)
C2 Fe1 Fe4 50.66(16)
C23 Fe1 Fe4 138.8(2)
C25 Fe1 Fe4 110.2(2)
C24 Fe1 Fe4 110.7(2)
C22 Fe1 Fe4 175.74(17)
C21 Fe1 Fe4 138.09(14)
C4 Fe1 Fe2 51.05(18)
C1 Fe1 Fe2 97.11(14)
C2 Fe1 Fe2 49.00(15)
C23 Fe1 Fe2 108.5(3)
C25 Fe1 Fe2 159.19(19)
C24 Fe1 Fe2 123.5(2)
C22 Fe1 Fe2 122.99(16)
C21 Fe1 Fe2 158.69(15)
Fe4 Fe1 Fe2 60.54(3)
C4 Fe1 Fe3 51.01(16)
C1 Fe1 Fe3 49.84(14)
C2 Fe1 Fe3 95.75(15)
C23 Fe1 Fe3 152.6(3)
C25 Fe1 Fe3 135.3(2)
C24 Fe1 Fe3 168.8(2)
C22 Fe1 Fe3 123.36(17)
C21 Fe1 Fe3 116.47(14)
Fe4 Fe1 Fe3 60.07(3)
Fe2 Fe1 Fe3 59.09(3)
C2 Fe2 C3 98.5(2)
C2 Fe2 C4 101.6(2)
C3 Fe2 C4 102.9(2)
C2 Fe2 C27 132.5(3)
C3 Fe2 C27 83.2(3)
C4 Fe2 C27 124.4(3)
C2 Fe2 C26 149.3(3)
C3 Fe2 C26 107.4(3)
C4 Fe2 C26 88.6(3)
C27 Fe2 C26 39.2(4)
C2 Fe2 C28 94.5(3)
C3 Fe2 C28 99.7(3)
C4 Fe2 C28 149.8(3)
C27 Fe2 C28 39.4(3)
C26 Fe2 C28 65.4(4)
C2 Fe2 C29 85.8(2)
C3 Fe2 C29 137.7(3)
C4 Fe2 C29 117.5(3)
C27 Fe2 C29 64.4(3)
C26 Fe2 C29 64.0(3)
C28 Fe2 C29 38.1(3)
C2 Fe2 C30 112.9(3)
C3 Fe2 C30 145.5(3)
C4 Fe2 C30 85.1(3)
C27 Fe2 C30 65.3(4)
C26 Fe2 C30 38.5(3)
C28 Fe2 C30 65.0(4)
C29 Fe2 C30 38.3(3)
C2 Fe2 Fe3 99.91(15)
C3 Fe2 Fe3 51.84(16)
C4 Fe2 Fe3 51.62(15)
C27 Fe2 Fe3 116.7(2)
C26 Fe2 Fe3 109.0(2)
C28 Fe2 Fe3 149.5(2)
C29 Fe2 Fe3 168.4(2)
C30 Fe2 Fe3 130.5(2)
C2 Fe2 Fe1 52.74(15)
C3 Fe2 Fe1 97.76(15)
C4 Fe2 Fe1 50.14(16)
C27 Fe2 Fe1 174.5(3)
C26 Fe2 Fe1 136.0(3)
C28 Fe2 Fe1 144.9(2)
C29 Fe2 Fe1 117.1(2)
C30 Fe2 Fe1 112.4(3)
Fe3 Fe2 Fe1 60.68(3)
C2 Fe2 Fe4 50.65(17)
C3 Fe2 Fe4 49.94(16)
C4 Fe2 Fe4 97.16(16)
C27 Fe2 Fe4 124.5(3)
C26 Fe2 Fe4 157.3(3)
C28 Fe2 Fe4 112.8(3)
C29 Fe2 Fe4 129.8(2)
C30 Fe2 Fe4 163.5(2)
Fe3 Fe2 Fe4 60.14(3)
Fe1 Fe2 Fe4 59.17(3)
C1 Fe3 C4 98.7(2)
C1 Fe3 C3 99.6(2)
C4 Fe3 C3 102.0(2)
C1 Fe3 C34 87.2(2)
C4 Fe3 C34 117.2(3)
C3 Fe3 C34 138.8(2)
C1 Fe3 C35 114.9(2)
C4 Fe3 C35 85.3(2)
C3 Fe3 C35 143.4(2)
C34 Fe3 C35 38.9(2)
C1 Fe3 C33 96.9(2)
C4 Fe3 C33 150.6(2)
C3 Fe3 C33 99.7(3)
C34 Fe3 C33 39.1(3)
C35 Fe3 C33 65.5(3)
C1 Fe3 C31 151.7(2)
C4 Fe3 C31 90.4(2)
C3 Fe3 C31 104.6(2)
C34 Fe3 C31 65.0(2)
C35 Fe3 C31 38.9(2)
C33 Fe3 C31 65.0(3)
C1 Fe3 C32 134.1(2)
C4 Fe3 C32 125.9(3)
C3 Fe3 C32 82.6(2)
C34 Fe3 C32 64.8(2)
C35 Fe3 C32 64.9(3)
C33 Fe3 C32 38.7(3)
C31 Fe3 C32 38.3(3)
C1 Fe3 Fe2 98.37(14)
C4 Fe3 Fe2 51.39(17)
C3 Fe3 Fe2 51.14(16)
C34 Fe3 Fe2 167.80(19)
C35 Fe3 Fe2 129.41(17)
C33 Fe3 Fe2 149.0(2)
C31 Fe3 Fe2 108.08(16)
C32 Fe3 Fe2 116.68(18)
C1 Fe3 Fe4 50.69(14)
C4 Fe3 Fe4 97.38(16)
C3 Fe3 Fe4 50.05(16)
C34 Fe3 Fe4 129.91(18)
C35 Fe3 Fe4 165.52(17)
C33 Fe3 Fe4 111.74(19)
C31 Fe3 Fe4 154.51(19)
C32 Fe3 Fe4 122.8(2)
Fe2 Fe3 Fe4 60.63(3)
C1 Fe3 Fe1 50.25(14)
C4 Fe3 Fe1 49.89(15)
C3 Fe3 Fe1 96.88(16)
C34 Fe3 Fe1 117.49(17)
C35 Fe3 Fe1 114.21(17)
C33 Fe3 Fe1 145.42(19)
C31 Fe3 Fe1 138.3(2)
C32 Fe3 Fe1 175.6(2)
Fe2 Fe3 Fe1 60.23(3)
Fe4 Fe3 Fe1 59.18(3)
C3 Fe4 C1 100.5(2)
C3 Fe4 C2 97.9(2)
C1 Fe4 C2 103.5(2)
C3 Fe4 C39 107.5(3)
C1 Fe4 C39 89.1(3)
C2 Fe4 C39 149.1(3)
C3 Fe4 C38 84.6(3)
C1 Fe4 C38 124.7(3)
C2 Fe4 C38 130.6(4)
C39 Fe4 C38 38.9(4)
C3 Fe4 C37 101.6(3)
C1 Fe4 C37 149.9(2)
C2 Fe4 C37 93.4(3)
C39 Fe4 C37 64.9(3)
C38 Fe4 C37 38.9(4)
C3 Fe4 C40 145.1(3)
C1 Fe4 C40 85.9(2)
C2 Fe4 C40 114.1(3)
C39 Fe4 C40 37.8(3)
C38 Fe4 C40 64.3(3)
C37 Fe4 C40 64.4(3)
C3 Fe4 C36 140.1(3)
C1 Fe4 C36 117.4(3)
C2 Fe4 C36 85.3(3)
C39 Fe4 C36 63.9(3)
C38 Fe4 C36 64.5(3)
C37 Fe4 C36 38.7(3)
C40 Fe4 C36 38.1(3)
C3 Fe4 Fe1 99.33(18)
C1 Fe4 Fe1 50.91(14)
C2 Fe4 Fe1 53.02(16)
C39 Fe4 Fe1 135.5(3)
C38 Fe4 Fe1 174.4(3)
C37 Fe4 Fe1 142.6(3)
C40 Fe4 Fe1 110.8(2)
C36 Fe4 Fe1 113.5(2)
C3 Fe4 Fe3 51.55(17)
C1 Fe4 Fe3 50.14(14)
C2 Fe4 Fe3 98.00(16)
C39 Fe4 Fe3 111.5(2)
C38 Fe4 Fe3 120.0(3)
C37 Fe4 Fe3 151.9(3)
C40 Fe4 Fe3 131.2(2)
C36 Fe4 Fe3 167.6(3)
Fe1 Fe4 Fe3 60.75(3)
C3 Fe4 Fe2 50.74(17)
C1 Fe4 Fe2 96.80(14)
C2 Fe4 Fe2 49.24(16)
C39 Fe4 Fe2 158.2(3)
C38 Fe4 Fe2 125.2(3)
C37 Fe4 Fe2 113.0(2)
C40 Fe4 Fe2 163.3(3)
C36 Fe4 Fe2 129.3(2)
Fe1 Fe4 Fe2 60.29(3)
Fe3 Fe4 Fe2 59.23(3)
C5 Fe5 C6 100.3(3)
C5 Fe5 C7 99.0(2)
C6 Fe5 C7 99.3(3)
C5 Fe5 C53 91.4(2)
C6 Fe5 C53 148.9(3)
C7 Fe5 C53 107.2(2)
C5 Fe5 C57 124.3(3)
C6 Fe5 C57 134.8(3)
C7 Fe5 C57 81.7(2)
C53 Fe5 C57 38.6(2)
C5 Fe5 C56 155.5(2)
C6 Fe5 C56 97.1(3)
C7 Fe5 C56 95.0(2)
C53 Fe5 C56 65.2(2)
C57 Fe5 C56 38.5(3)
C5 Fe5 C54 92.7(2)
C6 Fe5 C54 110.7(3)
C7 Fe5 C54 145.2(2)
C53 Fe5 C54 39.5(2)
C57 Fe5 C54 64.8(2)
C56 Fe5 C54 65.0(2)
C5 Fe5 C55 126.2(2)
C6 Fe5 C55 84.8(3)
C7 Fe5 C55 133.3(2)
C53 Fe5 C55 65.3(2)
C57 Fe5 C55 64.5(3)
C56 Fe5 C55 38.7(2)
C54 Fe5 C55 38.55(19)
C5 Fe5 Fe8 97.82(16)
C6 Fe5 Fe8 50.8(2)
C7 Fe5 Fe8 49.29(17)
C53 Fe5 Fe8 155.75(15)
C57 Fe5 Fe8 120.72(18)
C56 Fe5 Fe8 106.54(17)
C54 Fe5 Fe8 160.09(14)
C55 Fe5 Fe8 123.61(15)
C5 Fe5 Fe7 50.39(15)
C6 Fe5 Fe7 97.36(19)
C7 Fe5 Fe7 49.48(16)
C53 Fe5 Fe7 112.07(16)
C57 Fe5 Fe7 115.40(19)
C56 Fe5 Fe7 143.45(19)
C54 Fe5 Fe7 137.72(13)
C55 Fe5 Fe7 176.24(15)
Fe8 Fe5 Fe7 59.92(3)
C5 Fe5 Fe6 50.82(17)
C6 Fe5 Fe6 50.6(2)
C7 Fe5 Fe6 95.78(17)
C53 Fe5 Fe6 138.85(16)
C57 Fe5 Fe6 174.3(2)
C56 Fe5 Fe6 147.2(2)
C54 Fe5 Fe6 116.58(14)
C55 Fe5 Fe6 120.36(17)
Fe8 Fe5 Fe6 60.04(4)
Fe7 Fe5 Fe6 59.54(3)
C6 Fe6 C5 99.2(2)
C6 Fe6 C8 99.9(3)
C5 Fe6 C8 100.3(2)
C6 Fe6 C58 148.6(3)
C5 Fe6 C58 105.4(4)
C8 Fe6 C58 94.5(3)
C6 Fe6 C60 89.1(3)
C5 Fe6 C60 109.3(3)
C8 Fe6 C60 147.3(3)
C58 Fe6 C60 64.7(3)
C6 Fe6 C62 117.0(3)
C5 Fe6 C62 142.1(3)
C8 Fe6 C62 84.7(3)
C58 Fe6 C62 36.7(4)
C60 Fe6 C62 63.4(3)
C6 Fe6 C59 122.7(3)
C5 Fe6 C59 84.9(3)
C8 Fe6 C59 135.9(3)
C58 Fe6 C59 42.9(4)
C60 Fe6 C59 38.3(3)
C62 Fe6 C59 66.9(4)
C6 Fe6 C61 84.9(3)
C5 Fe6 C61 148.3(3)
C8 Fe6 C61 110.0(3)
C58 Fe6 C61 63.9(3)
C60 Fe6 C61 39.1(3)
C62 Fe6 C61 37.6(3)
C59 Fe6 C61 67.0(4)
C6 Fe6 Fe7 97.9(2)
C5 Fe6 Fe7 50.51(15)
C8 Fe6 Fe7 50.53(17)
C58 Fe6 Fe7 112.7(2)
C60 Fe6 Fe7 159.3(2)
C62 Fe6 Fe7 128.0(2)
C59 Fe6 Fe7 125.0(3)
C61 Fe6 Fe7 160.5(2)
C6 Fe6 Fe8 50.7(2)
C5 Fe6 Fe8 96.79(16)
C8 Fe6 Fe8 50.26(19)
C58 Fe6 Fe8 141.6(3)
C60 Fe6 Fe8 135.6(3)
C62 Fe6 Fe8 114.1(3)
C59 Fe6 Fe8 173.3(2)
C61 Fe6 Fe8 109.6(3)
Fe7 Fe6 Fe8 60.08(3)
C6 Fe6 Fe5 50.63(17)
C5 Fe6 Fe5 49.64(15)
C8 Fe6 Fe5 97.33(19)
C58 Fe6 Fe5 154.0(3)
C60 Fe6 Fe5 112.3(2)
C62 Fe6 Fe5 167.7(2)
C59 Fe6 Fe5 117.6(3)
C61 Fe6 Fe5 131.6(2)
Fe7 Fe6 Fe5 60.18(3)
Fe8 Fe6 Fe5 59.88(3)
C7 Fe7 C5 101.4(2)
C7 Fe7 C8 98.7(3)
C5 Fe7 C8 101.8(2)
C7 Fe7 C64 109.6(4)
C5 Fe7 C64 88.4(3)
C8 Fe7 C64 147.5(3)
C7 Fe7 C66 97.1(4)
C5 Fe7 C66 150.9(3)
C8 Fe7 C66 97.3(4)
C64 Fe7 C66 64.2(3)
C7 Fe7 C63 146.8(3)
C5 Fe7 C63 88.9(3)
C8 Fe7 C63 110.1(4)
C64 Fe7 C63 38.5(4)
C66 Fe7 C63 63.8(3)
C7 Fe7 C65 84.4(3)
C5 Fe7 C65 121.6(4)
C8 Fe7 C65 135.1(4)
C64 Fe7 C65 38.0(4)
C66 Fe7 C65 38.4(4)
C63 Fe7 C65 63.6(3)
C7 Fe7 C67 134.6(4)
C5 Fe7 C67 122.3(4)
C8 Fe7 C67 84.9(3)
C64 Fe7 C67 63.9(3)
C66 Fe7 C67 38.0(4)
C63 Fe7 C67 37.8(3)
C65 Fe7 C67 63.5(3)
C7 Fe7 Fe6 98.74(17)
C5 Fe7 Fe6 51.07(17)
C8 Fe7 Fe6 51.49(18)
C64 Fe7 Fe6 134.8(3)
C66 Fe7 Fe6 146.8(3)
C63 Fe7 Fe6 112.0(2)
C65 Fe7 Fe6 172.4(4)
C67 Fe7 Fe6 117.3(3)
C7 Fe7 Fe8 49.81(18)
C5 Fe7 Fe8 97.39(17)
C8 Fe7 Fe8 50.52(19)
C64 Fe7 Fe8 159.3(3)
C66 Fe7 Fe8 111.7(2)
C63 Fe7 Fe8 160.4(3)
C65 Fe7 Fe8 125.9(3)
C67 Fe7 Fe8 126.6(2)
Fe6 Fe7 Fe8 60.31(4)
C7 Fe7 Fe5 52.61(16)
C5 Fe7 Fe5 49.77(16)
C8 Fe7 Fe5 98.13(17)
C64 Fe7 Fe5 111.6(2)
C66 Fe7 Fe5 147.8(3)
C63 Fe7 Fe5 134.5(3)
C65 Fe7 Fe5 117.7(3)
C67 Fe7 Fe5 171.9(3)
Fe6 Fe7 Fe5 60.28(3)
Fe8 Fe7 Fe5 59.98(3)
C7 Fe8 C8 98.9(2)
C7 Fe8 C6 102.6(2)
C8 Fe8 C6 100.6(3)
C7 Fe8 C70 124.8(5)
C8 Fe8 C70 85.3(4)
C6 Fe8 C70 130.8(5)
C7 Fe8 C69 148.8(4)
C8 Fe8 C69 104.9(4)
C6 Fe8 C69 92.7(5)
C70 Fe8 C69 39.8(5)
C7 Fe8 C71 89.2(4)
C8 Fe8 C71 105.0(4)
C6 Fe8 C71 149.7(4)
C70 Fe8 C71 38.1(5)
C69 Fe8 C71 65.4(6)
C7 Fe8 C68 115.3(4)
C8 Fe8 C68 143.2(3)
C6 Fe8 C68 85.5(4)
C70 Fe8 C68 64.6(5)
C69 Fe8 C68 38.3(4)
C71 Fe8 C68 64.3(5)
C7 Fe8 C72 84.2(4)
C8 Fe8 C72 143.1(4)
C6 Fe8 C72 114.6(4)
C70 Fe8 C72 63.9(4)
C69 Fe8 C72 64.6(5)
C71 Fe8 C72 38.2(4)
C68 Fe8 C72 38.3(4)
C7 Fe8 Fe7 50.10(17)
C8 Fe8 Fe7 50.46(17)
C6 Fe8 Fe7 97.4(2)
C70 Fe8 Fe7 121.5(4)
C69 Fe8 Fe7 154.7(4)
C71 Fe8 Fe7 111.3(4)
C68 Fe8 Fe7 165.4(3)
C72 Fe8 Fe7 129.6(4)
C7 Fe8 Fe5 52.72(16)
C8 Fe8 Fe5 98.18(17)
C6 Fe8 Fe5 50.70(17)
C70 Fe8 Fe5 175.9(4)
C69 Fe8 Fe5 140.0(4)
C71 Fe8 Fe5 138.3(4)
C68 Fe8 Fe5 112.9(3)
C72 Fe8 Fe5 112.1(3)
Fe7 Fe8 Fe5 60.10(3)
C7 Fe8 Fe6 98.38(17)
C8 Fe8 Fe6 51.15(18)
C6 Fe8 Fe6 50.6(2)
C70 Fe8 Fe6 124.0(4)
C69 Fe8 Fe6 112.3(4)
C71 Fe8 Fe6 155.7(3)
C68 Fe8 Fe6 130.2(4)
C72 Fe8 Fe6 165.2(3)
Fe7 Fe8 Fe6 59.61(3)
Fe5 Fe8 Fe6 60.08(3)
C21 P1 C15 104.8(2)
C21 P1 C9 101.8(2)
C15 P1 C9 103.1(2)
C21 P1 Cu1 111.74(17)
C15 P1 Cu1 120.29(18)
C9 P1 Cu1 113.13(16)
C54 P2 C41 108.6(2)
C54 P2 C47 101.8(2)
C41 P2 C47 103.1(2)
C54 P2 Cu1 107.27(16)
C41 P2 Cu1 118.35(16)
C47 P2 Cu1 116.35(16)
C1 O1 Cu1 134.2(3)
C5 O5 Cu1 141.1(4)
O1 C1 Fe3 133.5(4)
O1 C1 Fe1 133.0(4)
Fe3 C1 Fe1 79.91(18)
O1 C1 Fe4 131.7(4)
Fe3 C1 Fe4 79.16(18)
Fe1 C1 Fe4 78.03(17)
O2 C2 Fe2 133.5(4)
O2 C2 Fe4 133.2(5)
Fe2 C2 Fe4 80.1(2)
O2 C2 Fe1 132.9(4)
Fe2 C2 Fe1 78.26(19)
Fe4 C2 Fe1 76.32(18)
O3 C3 Fe4 133.0(5)
O3 C3 Fe2 132.7(4)
Fe4 C3 Fe2 79.3(2)
O3 C3 Fe3 134.0(4)
Fe4 C3 Fe3 78.4(2)
Fe2 C3 Fe3 77.0(2)
O4 C4 Fe1 134.9(5)
O4 C4 Fe2 132.4(5)
Fe1 C4 Fe2 78.8(2)
O4 C4 Fe3 132.2(4)
Fe1 C4 Fe3 79.1(2)
Fe2 C4 Fe3 77.0(2)
O5 C5 Fe5 133.3(4)
O5 C5 Fe7 131.1(4)
Fe5 C5 Fe7 79.8(2)
O5 C5 Fe6 133.2(4)
Fe5 C5 Fe6 79.5(2)
Fe7 C5 Fe6 78.4(2)
O6 C6 Fe6 132.3(6)
O6 C6 Fe5 133.0(5)
Fe6 C6 Fe5 78.8(2)
O6 C6 Fe8 133.6(7)
Fe6 C6 Fe8 78.7(2)
Fe5 C6 Fe8 78.5(2)
O7 C7 Fe8 133.1(5)
O7 C7 Fe7 134.3(5)
Fe8 C7 Fe7 80.1(2)
O7 C7 Fe5 131.4(5)
Fe8 C7 Fe5 78.0(2)
Fe7 C7 Fe5 77.9(2)
O8 C8 Fe7 132.9(5)
O8 C8 Fe8 133.7(5)
Fe7 C8 Fe8 79.0(2)
O8 C8 Fe6 132.5(5)
Fe7 C8 Fe6 78.0(2)
Fe8 C8 Fe6 78.6(2)
C14 C9 C10 118.9(5)
C14 C9 P1 116.8(4)
C10 C9 P1 124.1(4)
C9 C10 C11 120.1(6)
C9 C10 H10 120.0
C11 C10 H10 120.0
C12 C11 C10 120.4(6)
C12 C11 H11 119.8
C10 C11 H11 119.8
C11 C12 C13 119.9(6)
C11 C12 H12 120.1
C13 C12 H12 120.1
C14 C13 C12 120.0(6)
C14 C13 H13 120.0
C12 C13 H13 120.0
C13 C14 C9 120.6(6)
C13 C14 H14 119.7
C9 C14 H14 119.7
C20 C15 C16 119.1(5)
C20 C15 P1 119.5(4)
C16 C15 P1 121.4(4)
C17 C16 C15 119.8(6)
C17 C16 H16 120.1
C15 C16 H16 120.1
C18 C17 C16 120.4(6)
C18 C17 H17 119.8
C16 C17 H17 119.8
C19 C18 C17 120.0(6)
C19 C18 H18 120.0
C17 C18 H18 120.0
C18 C19 C20 120.7(6)
C18 C19 H19 119.6
C20 C19 H19 119.6
C19 C20 C15 120.1(5)
C19 C20 H20 120.0
C15 C20 H20 120.0
C25 C21 C22 107.6(6)
C25 C21 P1 121.5(5)
C22 C21 P1 130.5(4)
C25 C21 Fe1 69.6(4)
C22 C21 Fe1 70.1(3)
P1 C21 Fe1 131.4(3)
C23 C22 C21 106.6(7)
C23 C22 Fe1 69.4(4)
C21 C22 Fe1 70.8(3)
C23 C22 H22 126.7
C21 C22 H22 126.7
Fe1 C22 H22 124.7
C24 C23 C22 109.8(8)
C24 C23 Fe1 71.7(5)
C22 C23 Fe1 71.3(4)
C24 C23 H23 125.1
C22 C23 H23 125.1
Fe1 C23 H23 123.5
C23 C24 C25 107.4(7)
C23 C24 Fe1 69.9(4)
C25 C24 Fe1 70.1(4)
C23 C24 H24 126.3
C25 C24 H24 126.3
Fe1 C24 H24 125.3
C24 C25 C21 108.6(7)
C24 C25 Fe1 70.9(4)
C21 C25 Fe1 71.3(4)
C24 C25 H25 125.7
C21 C25 H25 125.7
Fe1 C25 H25 123.7
C30 C26 C27 109.0(8)
C30 C26 Fe2 72.3(4)
C27 C26 Fe2 70.3(4)
C30 C26 H26 125.5
C27 C26 H26 125.5
Fe2 C26 H26 123.6
C26 C27 C28 107.2(8)
C26 C27 Fe2 70.6(4)
C28 C27 Fe2 70.7(4)
C26 C27 H27 126.4
C28 C27 H27 126.4
Fe2 C27 H27 124.0
C29 C28 C27 107.1(9)
C29 C28 Fe2 71.8(4)
C27 C28 Fe2 69.9(5)
C29 C28 H28 126.5
C27 C28 H28 126.5
Fe2 C28 H28 123.5
C28 C29 C30 110.4(8)
C28 C29 Fe2 70.1(4)
C30 C29 Fe2 71.4(4)
C28 C29 H29 124.8
C30 C29 H29 124.8
Fe2 C29 H29 125.3
C29 C30 C26 106.3(10)
C29 C30 Fe2 70.4(4)
C26 C30 Fe2 69.2(5)
C29 C30 H30 126.8
C26 C30 H30 126.8
Fe2 C30 H30 125.2
C32 C31 C35 108.3(6)
C32 C31 Fe3 71.1(3)
C35 C31 Fe3 70.2(3)
C32 C31 H31 125.9
C35 C31 H31 125.9
Fe3 C31 H31 124.4
C31 C32 C33 108.8(6)
C31 C32 Fe3 70.6(3)
C33 C32 Fe3 70.3(3)
C31 C32 H32 125.6
C33 C32 H32 125.6
Fe3 C32 H32 125.1
C32 C33 C34 106.9(6)
C32 C33 Fe3 71.0(3)
C34 C33 Fe3 69.7(3)
C32 C33 H33 126.6
C34 C33 H33 126.6
Fe3 C33 H33 124.4
C35 C34 C33 108.8(5)
C35 C34 Fe3 71.0(3)
C33 C34 Fe3 71.2(3)
C35 C34 H34 125.6
C33 C34 H34 125.6
Fe3 C34 H34 123.8
C34 C35 C31 107.2(6)
C34 C35 Fe3 70.1(3)
C31 C35 Fe3 70.8(3)
C34 C35 H35 126.4
C31 C35 H35 126.4
Fe3 C35 H35 124.4
C40 C36 C37 107.9(8)
C40 C36 Fe4 70.5(4)
C37 C36 Fe4 70.0(4)
C40 C36 H36 126.1
C37 C36 H36 126.1
Fe4 C36 H36 125.0
C36 C37 C38 107.3(7)
C36 C37 Fe4 71.3(4)
C38 C37 Fe4 70.4(4)
C36 C37 H37 126.3
C38 C37 H37 126.3
Fe4 C37 H37 123.6
C39 C38 C37 107.1(8)
C39 C38 Fe4 70.0(4)
C37 C38 Fe4 70.7(4)
C39 C38 H38 126.4
C37 C38 H38 126.4
Fe4 C38 H38 124.5
C40 C39 C38 108.8(7)
C40 C39 Fe4 72.0(4)
C38 C39 Fe4 71.1(4)
C40 C39 H39 125.6
C38 C39 H39 125.6
Fe4 C39 H39 123.0
C39 C40 C36 108.9(7)
C39 C40 Fe4 70.3(4)
C36 C40 Fe4 71.4(4)
C39 C40 H40 125.6
C36 C40 H40 125.6
Fe4 C40 H40 124.3
C42 C41 C46 119.1(5)
C42 C41 P2 122.9(4)
C46 C41 P2 117.9(4)
C43 C42 C41 119.8(5)
C43 C42 H42 120.1
C41 C42 H42 120.1
C44 C43 C42 120.7(6)
C44 C43 H43 119.7
C42 C43 H43 119.7
C45 C44 C43 119.9(6)
C45 C44 H44 120.0
C43 C44 H44 120.0
C44 C45 C46 119.9(6)
C44 C45 H45 120.0
C46 C45 H45 120.0
C45 C46 C41 120.6(5)
C45 C46 H46 119.7
C41 C46 H46 119.7
C52 C47 C48 119.6(5)
C52 C47 P2 121.6(4)
C48 C47 P2 118.5(4)
C47 C48 C49 119.9(6)
C47 C48 H48 120.1
C49 C48 H48 120.1
C50 C49 C48 120.1(6)
C50 C49 H49 119.9
C48 C49 H49 119.9
C49 C50 C51 120.2(6)
C49 C50 H50 119.9
C51 C50 H50 119.9
C50 C51 C52 120.2(7)
C50 C51 H51 119.9
C52 C51 H51 119.9
C47 C52 C51 119.9(6)
C47 C52 H52 120.0
C51 C52 H52 120.0
C57 C53 C54 107.5(5)
C57 C53 Fe5 71.5(3)
C54 C53 Fe5 71.3(3)
C57 C53 H53 126.2
C54 C53 H53 126.2
Fe5 C53 H53 122.7
C55 C54 C53 107.3(5)
C55 C54 P2 132.2(4)
C53 C54 P2 119.7(4)
C55 C54 Fe5 70.8(3)
C53 C54 Fe5 69.3(3)
P2 C54 Fe5 132.5(3)
C54 C55 C56 108.4(5)
C54 C55 Fe5 70.7(3)
C56 C55 Fe5 70.5(3)
C54 C55 H55 125.8
C56 C55 H55 125.8
Fe5 C55 H55 124.7
C57 C56 C55 107.7(5)
C57 C56 Fe5 70.7(3)
C55 C56 Fe5 70.8(3)
C57 C56 H56 126.2
C55 C56 H56 126.2
Fe5 C56 H56 123.9
C53 C57 C56 109.0(5)
C53 C57 Fe5 69.9(3)
C56 C57 Fe5 70.8(4)
C53 C57 H57 125.5
C56 C57 H57 125.5
Fe5 C57 H57 125.4
C62 C58 C59 109.2(7)
C62 C58 Fe6 73.0(4)
C59 C58 Fe6 69.8(4)
C62 C58 H58 125.4
C59 C58 H58 125.4
Fe6 C58 H58 123.5
C60 C59 C58 100.0(9)
C60 C59 Fe6 70.4(5)
C58 C59 Fe6 67.3(4)
C60 C59 H59 130.0
C58 C59 H59 130.0
Fe6 C59 H59 124.1
C59 C60 C61 113.8(8)
C59 C60 Fe6 71.3(4)
C61 C60 Fe6 72.1(4)
C59 C60 H60 123.1
C61 C60 H60 123.1
Fe6 C60 H60 125.2
C62 C61 C60 104.7(8)
C62 C61 Fe6 69.9(4)
C60 C61 Fe6 68.9(4)
C62 C61 H61 127.6
C60 C61 H61 127.6
Fe6 C61 H61 125.3
C58 C62 C61 112.1(8)
C58 C62 Fe6 70.3(5)
C61 C62 Fe6 72.5(4)
C58 C62 H62 123.9
C61 C62 H62 123.9
Fe6 C62 H62 124.8
C67 C63 C64 108.3(8)
C67 C63 Fe7 71.7(4)
C64 C63 Fe7 70.7(4)
C67 C63 H63 125.8
C64 C63 H63 125.8
Fe7 C63 H63 123.4
C65 C64 C63 107.4(8)
C65 C64 Fe7 71.2(4)
C63 C64 Fe7 70.9(4)
C65 C64 H64 126.3
C63 C64 H64 126.3
Fe7 C64 H64 123.3
C64 C65 C66 108.5(8)
C64 C65 Fe7 70.8(4)
C66 C65 Fe7 70.6(4)
C64 C65 H65 125.8
C66 C65 H65 125.8
Fe7 C65 H65 124.4
C67 C66 C65 107.6(8)
C67 C66 Fe7 71.7(4)
C65 C66 Fe7 71.0(4)
C67 C66 H66 126.2
C65 C66 H66 126.2
Fe7 C66 H66 122.7
C63 C67 C66 108.1(8)
C63 C67 Fe7 70.5(4)
C66 C67 Fe7 70.3(4)
C63 C67 H67 125.9
C66 C67 H67 125.9
Fe7 C67 H67 124.9
C69 C68 C72 109.4(12)
C69 C68 Fe8 70.6(5)
C72 C68 Fe8 71.7(5)
C69 C68 H68 125.3
C72 C68 H68 125.3
Fe8 C68 H68 124.0
C68 C69 C70 105.9(12)
C68 C69 Fe8 71.1(5)
C70 C69 Fe8 69.8(5)
C68 C69 H69 127.0
C70 C69 H69 127.0
Fe8 C69 H69 123.8
C71 C70 C69 108.4(12)
C71 C70 Fe8 71.5(6)
C69 C70 Fe8 70.4(5)
C71 C70 H70 125.8
C69 C70 H70 125.8
Fe8 C70 H70 124.0
C70 C71 C72 108.4(14)
C70 C71 Fe8 70.4(7)
C72 C71 Fe8 71.8(6)
C70 C71 H71 125.8
C72 C71 H71 125.8
Fe8 C71 H71 123.6
C71 C72 C68 107.8(12)
C71 C72 Fe8 70.0(6)
C68 C72 Fe8 70.0(6)
C71 C72 H72 126.1
C68 C72 H72 126.1
Fe8 C72 H72 125.5
Cl2A C73 Cl1 104.0(7)
Cl2A C73 Cl2 25.1(4)
Cl1 C73 Cl2 112.3(7)
Cl2A C73 H73A 91.1
Cl1 C73 H73A 109.1
Cl2 C73 H73A 109.1
Cl2A C73 H73B 133.0
Cl1 C73 H73B 109.1
Cl2 C73 H73B 109.1
H73A C73 H73B 107.9
Cl4 C74 Cl3 118.7(12)
Cl4 C74 H74A 107.6
Cl3 C74 H74A 107.6
Cl4 C74 H74B 107.6
Cl3 C74 H74B 107.6
H74A C74 H74B 107.1
F4 B1 F3 120.6(14)
F4 B1 F2A 75.5(11)
F3 B1 F2A 114.8(11)
F4 B1 F1 109.5(13)
F3 B1 F1 106.8(9)
F2A B1 F1 127.5(11)
F4 B1 F2 107.5(12)
F3 B1 F2 108.8(12)
F2A B1 F2 35.2(7)
F1 B1 F2 102.1(10)
F4 B1 F3A 90.2(14)
F3 B1 F3A 30.4(6)
F2A B1 F3A 110.0(11)
F1 B1 F3A 122.0(10)
F2 B1 F3A 123.6(11)
F4 B1 F4A 21.8(11)
F3 B1 F4A 117.4(12)
F2A B1 F4A 96.3(11)
F1 B1 F4A 91.7(9)
F2 B1 F4A 125.1(10)
F3A B1 F4A 89.4(11)

loop_
_geom_bond_atom_site_label_1
_geom_bond_atom_site_label_2
_geom_bond_distance
Cu1 O5 2.147(4)
Cu1 O1 2.161(3)
Cu1 P1 2.2422(13)
Cu1 P2 2.2436(13)
Fe1 C4 1.970(5)
Fe1 C1 1.975(5)
Fe1 C2 2.047(5)
Fe1 C23 2.099(8)
Fe1 C25 2.111(8)
Fe1 C24 2.122(7)
Fe1 C22 2.124(6)
Fe1 C21 2.134(5)
Fe1 Fe4 2.4894(10)
Fe1 Fe2 2.5180(10)
Fe1 Fe3 2.5294(9)
Fe2 C2 1.941(5)
Fe2 C3 1.989(6)
Fe2 C4 1.996(6)
Fe2 C27 2.079(7)
Fe2 C26 2.083(7)
Fe2 C28 2.089(8)
Fe2 C29 2.111(6)
Fe2 C30 2.124(8)
Fe2 Fe3 2.4889(9)
Fe2 Fe4 2.5244(10)
Fe3 C1 1.964(5)
Fe3 C4 2.002(5)
Fe3 C3 2.008(6)
Fe3 C34 2.100(5)
Fe3 C35 2.112(5)
Fe3 C33 2.118(5)
Fe3 C31 2.120(5)
Fe3 C32 2.127(5)
Fe3 Fe4 2.5123(10)
Fe4 C3 1.966(5)
Fe4 C1 1.979(5)
Fe4 C2 1.982(6)
Fe4 C39 2.082(7)
Fe4 C38 2.096(7)
Fe4 C37 2.099(7)
Fe4 C40 2.102(6)
Fe4 C36 2.115(7)
Fe5 C5 1.953(5)
Fe5 C6 1.986(6)
Fe5 C7 2.046(6)
Fe5 C53 2.110(5)
Fe5 C57 2.132(6)
Fe5 C56 2.133(6)
Fe5 C54 2.136(5)
Fe5 C55 2.138(5)
Fe5 Fe8 2.5152(11)
Fe5 Fe7 2.5180(10)
Fe5 Fe6 2.5203(11)
Fe6 C6 1.984(7)
Fe6 C5 1.987(6)
Fe6 C8 2.001(6)
Fe6 C58 2.084(7)
Fe6 C60 2.108(6)
Fe6 C62 2.116(7)
Fe6 C59 2.119(8)
Fe6 C61 2.150(7)
Fe6 Fe7 2.5016(11)
Fe6 Fe8 2.5193(14)
Fe7 C7 1.958(6)
Fe7 C5 1.971(5)
Fe7 C8 1.975(6)
Fe7 C64 2.096(6)
Fe7 C66 2.096(7)
Fe7 C63 2.098(7)
Fe7 C65 2.101(7)
Fe7 C67 2.114(6)
Fe7 Fe8 2.5136(11)
Fe8 C7 1.949(6)
Fe8 C8 1.976(7)
Fe8 C6 1.989(8)
Fe8 C70 2.101(9)
Fe8 C69 2.108(8)
Fe8 C71 2.114(12)
Fe8 C68 2.115(8)
Fe8 C72 2.137(9)
Cl1 C73 1.733(12)
Cl2 C73 1.898(14)
Cl2A C73 1.609(14)
Cl3 C74 1.706(18)
Cl4 C74 1.569(19)
P1 C21 1.809(5)
P1 C15 1.818(5)
P1 C9 1.829(5)
P2 C54 1.806(5)
P2 C41 1.824(5)
P2 C47 1.839(5)
F1 B1 1.378(12)
F2 B1 1.425(17)
F3 B1 1.305(14)
F4 B1 1.28(2)
F2A B1 1.309(16)
F3A B1 1.428(17)
F4A B1 1.59(2)
O1 C1 1.215(6)
O2 C2 1.202(6)
O3 C3 1.195(7)
O4 C4 1.189(7)
O5 C5 1.225(7)
O6 C6 1.201(8)
O7 C7 1.206(7)
O8 C8 1.215(7)
C9 C14 1.392(8)
C9 C10 1.395(8)
C10 C11 1.396(8)
C10 H10 0.9300
C11 C12 1.372(10)
C11 H11 0.9300
C12 C13 1.392(10)
C12 H12 0.9300
C13 C14 1.384(8)
C13 H13 0.9300
C14 H14 0.9300
C15 C20 1.391(8)
C15 C16 1.393(8)
C16 C17 1.388(9)
C16 H16 0.9300
C17 C18 1.381(10)
C17 H17 0.9300
C18 C19 1.361(10)
C18 H18 0.9300
C19 C20 1.385(8)
C19 H19 0.9300
C20 H20 0.9300
C21 C25 1.419(9)
C21 C22 1.425(7)
C22 C23 1.421(9)
C22 H22 0.9300
C23 C24 1.391(13)
C23 H23 0.9300
C24 C25 1.411(12)
C24 H24 0.9300
C25 H25 0.9300
C26 C30 1.388(13)
C26 C27 1.395(13)
C26 H26 0.9300
C27 C28 1.407(13)
C27 H27 0.9300
C28 C29 1.370(12)
C28 H28 0.9300
C29 C30 1.388(11)
C29 H29 0.9300
C30 H30 0.9300
C31 C32 1.394(10)
C31 C35 1.411(9)
C31 H31 0.9300
C32 C33 1.406(9)
C32 H32 0.9300
C33 C34 1.412(9)
C33 H33 0.9300
C34 C35 1.404(9)
C34 H34 0.9300
C35 H35 0.9300
C36 C40 1.377(11)
C36 C37 1.395(12)
C36 H36 0.9300
C37 C38 1.396(13)
C37 H37 0.9300
C38 C39 1.392(12)
C38 H38 0.9300
C39 C40 1.354(12)
C39 H39 0.9300
C40 H40 0.9300
C41 C42 1.387(7)
C41 C46 1.390(7)
C42 C43 1.387(8)
C42 H42 0.9300
C43 C44 1.376(10)
C43 H43 0.9300
C44 C45 1.374(9)
C44 H44 0.9300
C45 C46 1.385(8)
C45 H45 0.9300
C46 H46 0.9300
C47 C52 1.379(8)
C47 C48 1.393(8)
C48 C49 1.398(8)
C48 H48 0.9300
C49 C50 1.367(10)
C49 H49 0.9300
C50 C51 1.380(11)
C50 H50 0.9300
C51 C52 1.395(8)
C51 H51 0.9300
C52 H52 0.9300
C53 C57 1.403(9)
C53 C54 1.434(7)
C53 H53 0.9300
C54 C55 1.411(7)
C55 C56 1.415(9)
C55 H55 0.9300
C56 C57 1.406(10)
C56 H56 0.9300
C57 H57 0.9300
C58 C62 1.324(13)
C58 C59 1.537(14)
C58 H58 0.9300
C59 C60 1.387(12)
C59 H59 0.9300
C60 C61 1.425(11)
C60 H60 0.9300
C61 C62 1.377(10)
C61 H61 0.9300
C62 H62 0.9300
C63 C67 1.366(12)
C63 C64 1.383(13)
C63 H63 0.9300
C64 C65 1.365(14)
C64 H64 0.9300
C65 C66 1.379(14)
C65 H65 0.9300
C66 C67 1.370(13)
C66 H66 0.9300
C67 H67 0.9300
C68 C69 1.386(15)
C68 C72 1.395(16)
C68 H68 0.9300
C69 C70 1.434(18)
C69 H69 0.9300
C70 C71 1.376(19)
C70 H70 0.9300
C71 C72 1.390(15)
C71 H71 0.9300
C72 H72 0.9300
C73 H73A 0.9700
C73 H73B 0.9700
C74 H74A 0.9700
C74 H74B 0.9700
